data_4103314
loop_
_publ_author_name
'James C. Griffith'
'Kevin M. Jones'
'Sylvain Picon'
'Michael J. Rawling'
'Benson M. Kariuki'
'Matthew Campbell'
'Nicholas C. O. Tomkinson'

_publ_contact_author
;
B. Kariuki,
School of Chemistry,
Cardiff University,
Main Building
Park Place
Cardiff
CF10 3AT
;
_publ_contact_author_email kariukib@cardiff.ac.uk
_publ_section_title
;
 Alkene Syn Dihydroxylation with Malonoyl Peroxides
;
_journal_name_full 'Journal of the American Chemical Society'
_journal_page_first 14409
_journal_page_last 14411
_journal_paper_doi 10.1021/ja1066674
_journal_volume 132
_journal_year 2010
_chemical_formula_moiety 'C7 H8 O4'
_chemical_formula_sum 'C7 H8 O4'
_chemical_formula_weight 156.13
_chemical_name_systematic
;
 ?
;
_space_group_IT_number 14
_symmetry_cell_setting monoclinic
_symmetry_space_group_name_Hall '-P 2ybc'
_symmetry_space_group_name_H-M 'P 1 21/c 1'
_atom_sites_solution_hydrogens geom
_atom_sites_solution_primary direct
_atom_sites_solution_secondary difmap
_audit_creation_method SHELXL-97
_cell_angle_alpha 90.00
_cell_angle_beta 95.283(3)
_cell_angle_gamma 90.00
_cell_formula_units_Z 4
_cell_length_a 9.4480(7)
_cell_length_b 6.4650(5)
_cell_length_c 11.5900(11)
_cell_measurement_reflns_used 1081
_cell_measurement_temperature 150(2)
_cell_measurement_theta_max 27.51
_cell_measurement_theta_min 3.53
_cell_volume 704.93(10)
_computing_cell_refinement 'HKL Scalepack (Otwinowski & Minor 1997)'
_computing_data_collection 'Collect (Nonius BV, 1997-2000)'
_computing_data_reduction 'HKL Denzo and Scalepack (Otwinowski & Minor 1997'
_computing_molecular_graphics 'Ortep-99 for Windows (Farrugia, 1995)'
_computing_publication_material 'WinGX publication routines (Farrugia, 1995)'
_computing_structure_refinement 'SHELXL-97 (Sheldrick, 1997)'
_computing_structure_solution 'Sir-92 (A. Altomare et al., 1992)'
_diffrn_ambient_temperature 150(2)
_diffrn_measured_fraction_theta_full 0.994
_diffrn_measured_fraction_theta_max 0.994
_diffrn_measurement_device_type 'Nonius KappaCCD'
_diffrn_measurement_method 'CCD scans'
_diffrn_radiation_monochromator graphite
_diffrn_radiation_source 'fine-focus sealed tube'
_diffrn_radiation_type MoK\a
_diffrn_radiation_wavelength 0.71073
_diffrn_reflns_av_R_equivalents 0.0529
_diffrn_reflns_av_sigmaI/netI 0.0774
_diffrn_reflns_limit_h_max 12
_diffrn_reflns_limit_h_min -12
_diffrn_reflns_limit_k_max 7
_diffrn_reflns_limit_k_min -8
_diffrn_reflns_limit_l_max 14
_diffrn_reflns_limit_l_min -14
_diffrn_reflns_number 2657
_diffrn_reflns_theta_full 27.51
_diffrn_reflns_theta_max 27.51
_diffrn_reflns_theta_min 3.53
_exptl_absorpt_coefficient_mu 0.122
_exptl_absorpt_correction_T_max 0.9879
_exptl_absorpt_correction_T_min 0.9642
_exptl_absorpt_correction_type empirical
_exptl_absorpt_process_details Denzo/Scalepack
_exptl_crystal_colour colourless
_exptl_crystal_density_diffrn 1.471
_exptl_crystal_density_method 'not measured'
_exptl_crystal_description needle
_exptl_crystal_F_000 328
_exptl_crystal_size_max 0.30
_exptl_crystal_size_mid 0.12
_exptl_crystal_size_min 0.10
_refine_diff_density_max 0.271
_refine_diff_density_min -0.343
_refine_diff_density_rms 0.071
_refine_ls_extinction_method none
_refine_ls_goodness_of_fit_ref 1.035
_refine_ls_hydrogen_treatment constr
_refine_ls_matrix_type full
_refine_ls_number_parameters 100
_refine_ls_number_reflns 1614
_refine_ls_number_restraints 0
_refine_ls_restrained_S_all 1.035
_refine_ls_R_factor_all 0.1027
_refine_ls_R_factor_gt 0.0602
_refine_ls_shift/su_max 0.003
_refine_ls_shift/su_mean 0.000
_refine_ls_structure_factor_coef Fsqd
_refine_ls_weighting_details 'calc w=1/[\s^2^(Fo^2^)+(0.0729P)^2^+0.0496P] where P=(Fo^2^+2Fc^2^)/3'
_refine_ls_weighting_scheme calc
_refine_ls_wR_factor_gt 0.1279
_refine_ls_wR_factor_ref 0.1487
_reflns_number_gt 1081
_reflns_number_total 1614
_reflns_threshold_expression >2sigma(I)
_cod_data_source_file ja1066674_si_003.cif
_cod_data_source_block nt0801
_cod_database_code 4103314

loop_
_symmetry_equiv_pos_as_xyz
'x, y, z'
'-x, y+1/2, -z+1/2'
'-x, -y, -z'
'x, -y-1/2, z-1/2'

loop_
_atom_site_label
_atom_site_type_symbol
_atom_site_fract_x
_atom_site_fract_y
_atom_site_fract_z
_atom_site_U_iso_or_equiv
_atom_site_adp_type
_atom_site_occupancy
_atom_site_symmetry_multiplicity
_atom_site_calc_flag
_atom_site_refinement_flags
C1 C 0.1932(2) 0.0617(3) 0.84608(17) 0.0222(5) Uani 1 1 d .
C2 C 0.2734(2) -0.1089(3) 0.92298(19) 0.0273(5) Uani 1 1 d .
H2A H 0.2956 -0.0598 1.0035 0.033 Uiso 1 1 calc R
H2B H 0.2163 -0.2372 0.9239 0.033 Uiso 1 1 calc R
C3 C 0.4093(2) -0.1444(3) 0.86342(19) 0.0309(6) Uani 1 1 d .
H3A H 0.4789 -0.0318 0.8811 0.037 Uiso 1 1 calc R
H3B H 0.4540 -0.2785 0.8865 0.037 Uiso 1 1 calc R
C4 C 0.3534(2) -0.1440(4) 0.7360(2) 0.0318(6) Uani 1 1 d .
H4A H 0.3033 -0.2749 0.7145 0.038 Uiso 1 1 calc R
H4B H 0.4318 -0.1249 0.6859 0.038 Uiso 1 1 calc R
C5 C 0.2506(2) 0.0400(3) 0.72528(17) 0.0263(5) Uani 1 1 d .
H5A H 0.1718 0.0135 0.6647 0.032 Uiso 1 1 calc R
H5B H 0.3008 0.1676 0.7051 0.032 Uiso 1 1 calc R
C6 C 0.0366(2) 0.0396(3) 0.84790(17) 0.0235(5) Uani 1 1 d .
C7 C 0.2209(2) 0.2674(4) 0.90245(17) 0.0258(5) Uani 1 1 d .
O1 O -0.04625(14) -0.0856(3) 0.80588(13) 0.0342(4) Uani 1 1 d .
O2 O -0.01541(14) 0.1923(2) 0.91548(12) 0.0289(4) Uani 1 1 d .
O3 O 0.10147(15) 0.3363(2) 0.94999(13) 0.0312(4) Uani 1 1 d .
O4 O 0.32645(16) 0.3690(2) 0.91621(15) 0.0405(5) Uani 1 1 d .

loop_
_atom_site_aniso_label
_atom_site_aniso_U_11
_atom_site_aniso_U_22
_atom_site_aniso_U_33
_atom_site_aniso_U_23
_atom_site_aniso_U_13
_atom_site_aniso_U_12
C1 0.0211(10) 0.0200(11) 0.0254(11) 0.0006(9) 0.0020(8) 0.0007(8)
C2 0.0259(11) 0.0238(12) 0.0321(12) 0.0038(10) 0.0016(9) 0.0019(9)
C3 0.0238(10) 0.0244(12) 0.0444(14) 0.0049(11) 0.0019(10) 0.0042(9)
C4 0.0300(11) 0.0312(13) 0.0359(13) -0.0039(11) 0.0116(10) 0.0006(10)
C5 0.0246(11) 0.0295(13) 0.0259(11) -0.0001(10) 0.0075(9) -0.0013(9)
C6 0.0262(10) 0.0244(12) 0.0199(10) 0.0042(9) 0.0028(8) -0.0009(9)
C7 0.0276(11) 0.0245(12) 0.0253(11) 0.0006(9) 0.0020(9) 0.0013(9)
O1 0.0285(9) 0.0396(10) 0.0341(9) -0.0049(8) 0.0006(7) -0.0097(7)
O2 0.0255(8) 0.0315(9) 0.0306(8) -0.0025(7) 0.0067(6) 0.0016(7)
O3 0.0325(8) 0.0282(9) 0.0333(9) -0.0067(7) 0.0054(7) 0.0001(7)
O4 0.0343(9) 0.0311(10) 0.0558(11) -0.0066(8) 0.0021(8) -0.0094(8)

loop_
_atom_type_symbol
_atom_type_description
_atom_type_scat_dispersion_real
_atom_type_scat_dispersion_imag
_atom_type_scat_source
C C 0.0033 0.0016 'International Tables Vol C Tables 4.2.6.8 and 6.1.1.4'
H H 0.0000 0.0000 'International Tables Vol C Tables 4.2.6.8 and 6.1.1.4'
O O 0.0106 0.0060 'International Tables Vol C Tables 4.2.6.8 and 6.1.1.4'

loop_
_geom_angle_atom_site_label_1
_geom_angle_atom_site_label_2
_geom_angle_atom_site_label_3
_geom_angle
C6 C1 C7 102.34(17)
C6 C1 C5 115.73(16)
C7 C1 C5 114.38(17)
C6 C1 C2 110.68(17)
C7 C1 C2 108.74(16)
C5 C1 C2 104.95(16)
C3 C2 C1 103.34(17)
C3 C2 H2A 111.1
C1 C2 H2A 111.1
C3 C2 H2B 111.1
C1 C2 H2B 111.1
H2A C2 H2B 109.1
C4 C3 C2 101.93(16)
C4 C3 H3A 111.4
C2 C3 H3A 111.4
C4 C3 H3B 111.4
C2 C3 H3B 111.4
H3A C3 H3B 109.2
C3 C4 C5 103.91(17)
C3 C4 H4A 111.0
C5 C4 H4A 111.0
C3 C4 H4B 111.0
C5 C4 H4B 111.0
H4A C4 H4B 109.0
C4 C5 C1 105.57(17)
C4 C5 H5A 110.6
C1 C5 H5A 110.6
C4 C5 H5B 110.6
C1 C5 H5B 110.6
H5A C5 H5B 108.8
O1 C6 O2 117.44(18)
O1 C6 C1 132.3(2)
O2 C6 C1 110.26(17)
O4 C7 O3 118.4(2)
O4 C7 C1 131.3(2)
O3 C7 C1 110.27(17)
C6 O2 O3 108.03(14)
C7 O3 O2 108.00(14)

loop_
_geom_bond_atom_site_label_1
_geom_bond_atom_site_label_2
_geom_bond_distance
C1 C6 1.488(3)
C1 C7 1.494(3)
C1 C5 1.554(3)
C1 C2 1.568(3)
C2 C3 1.531(3)
C2 H2A 0.9900
C2 H2B 0.9900
C3 C4 1.522(3)
C3 H3A 0.9900
C3 H3B 0.9900
C4 C5 1.533(3)
C4 H4A 0.9900
C4 H4B 0.9900
C5 H5A 0.9900
C5 H5B 0.9900
C6 O1 1.198(2)
C6 O2 1.379(3)
C7 O4 1.192(2)
C7 O3 1.375(3)
O2 O3 1.471(2)

loop_
_cod_related_entry_id
_cod_related_entry_database
_cod_related_entry_code
1 ChemSpider 2036464
